data_7215478
loop_
_publ_author_name
'Adalder, Tapas Kumar'
'Dastidar, Parthasarathi'

_publ_section_title
;
 The role of secondary ammonium cations in controlling the conformation of
 C3-symmetric acid moieties and its implication for the design of
 supramolecular capsules
;
_journal_issue 22
_journal_name_full CrystEngComm
_journal_page_first 4867
_journal_paper_doi 10.1039/c3ce42655f
_journal_volume 16
_journal_year 2014
_chemical_formula_moiety 'C18 H23 O6, C8 H26 N'
_chemical_formula_sum 'C26 H43 N O6'
_chemical_formula_weight 461.58
_chemical_name_systematic
; 
 ? 
;
_space_group_IT_number 14
_symmetry_cell_setting monoclinic
_symmetry_space_group_name_Hall '-P 2ybc'
_symmetry_space_group_name_H-M 'P 1 21/c 1'
_atom_sites_solution_hydrogens geom
_atom_sites_solution_primary direct
_atom_sites_solution_secondary difmap
_audit_creation_method SHELXL-97
_cell_angle_alpha 90.00
_cell_angle_beta 104.662(2)
_cell_angle_gamma 90.00
_cell_formula_units_Z 8
_cell_length_a 31.663(3)
_cell_length_b 10.0805(10)
_cell_length_c 16.7716(17)
_cell_measurement_temperature 296(2)
_cell_volume 5178.8(9)
_computing_cell_refinement 'BRUKER APEX II'
_computing_data_collection 'BRUKER APEX II'
_computing_data_reduction 'BRUKER APEX II'
_computing_molecular_graphics 'MERCURY 2.3, PLATON'
_computing_publication_material 'MERCURY 2.3, PLATON'
_computing_structure_refinement 'SHELXL-97 (Sheldrick, 1997)'
_computing_structure_solution 'SHELXS-97 (Sheldrick, 1990)'
_diffrn_ambient_temperature 296(2)
_diffrn_measured_fraction_theta_full 0.998
_diffrn_measured_fraction_theta_max 0.998
_diffrn_measurement_device_type 'BRUKER CCD AREA DETECTOR'
_diffrn_measurement_method 'PHI-OMEGA SCAN'
_diffrn_radiation_monochromator graphite
_diffrn_radiation_source 'fine-focus sealed tube'
_diffrn_radiation_type MoK\a
_diffrn_radiation_wavelength 0.71073
_diffrn_reflns_av_R_equivalents 0.0596
_diffrn_reflns_av_sigmaI/netI 0.0373
_diffrn_reflns_limit_h_max 30
_diffrn_reflns_limit_h_min -30
_diffrn_reflns_limit_k_max 9
_diffrn_reflns_limit_k_min -9
_diffrn_reflns_limit_l_max 16
_diffrn_reflns_limit_l_min -16
_diffrn_reflns_number 30072
_diffrn_reflns_theta_full 20.18
_diffrn_reflns_theta_max 20.18
_diffrn_reflns_theta_min 0.66
_exptl_absorpt_coefficient_mu 0.083
_exptl_absorpt_correction_T_max 0.9731
_exptl_absorpt_correction_T_min 0.9675
_exptl_absorpt_correction_type multi-scan
_exptl_absorpt_process_details SADABS
_exptl_crystal_colour COLOURLESS
_exptl_crystal_density_diffrn 1.184
_exptl_crystal_density_method 'not measured'
_exptl_crystal_description BLOCK
_exptl_crystal_F_000 2000
_exptl_crystal_size_max 0.40
_exptl_crystal_size_mid 0.37
_exptl_crystal_size_min 0.33
_refine_diff_density_max 0.374
_refine_diff_density_min -0.223
_refine_diff_density_rms 0.044
_refine_ls_extinction_method none
_refine_ls_goodness_of_fit_ref 1.079
_refine_ls_hydrogen_treatment constr
_refine_ls_matrix_type full
_refine_ls_number_parameters 609
_refine_ls_number_reflns 4950
_refine_ls_number_restraints 2
_refine_ls_restrained_S_all 1.083
_refine_ls_R_factor_all 0.0686
_refine_ls_R_factor_gt 0.0495
_refine_ls_shift/su_max 0.000
_refine_ls_shift/su_mean 0.000
_refine_ls_structure_factor_coef Fsqd
_refine_ls_weighting_details 'calc w=1/[\s^2^(Fo^2^)+(0.0779P)^2^+2.5946P] where P=(Fo^2^+2Fc^2^)/3'
_refine_ls_weighting_scheme calc
_refine_ls_wR_factor_gt 0.1327
_refine_ls_wR_factor_ref 0.1474
_reflns_number_gt 3719
_reflns_number_total 4950
_reflns_threshold_expression >2sigma(I)
_cod_data_source_file c3ce42655f2.cif
_cod_data_source_block tapas1
_cod_depositor_comments
;
The following automatic conversions were performed:

'_exptl_absorpt_correction_type' value 'MULTI-SCAN' changed to
'multi-scan' according to
/usr/data/users/saulius/crontab/automatic-downloads/rss-feeds/RSC/lib/dictionaries/cif_core.dic
dictionary named 'cif_core.dic' version 2.4.2 from 2011-04-26.

Automatic conversion script
Id: cif_fix_values 2281 2013-09-26 08:29:07Z andrius 

 Adding full bibliography for 7215472--7215483.cif.
;
_cod_original_sg_symbol_H-M 'P 21/c'
_cod_database_code 7215478

loop_
_symmetry_equiv_pos_as_xyz
'x, y, z'
'-x, y+1/2, -z+1/2'
'-x, -y, -z'
'x, -y-1/2, z-1/2'

loop_
_atom_site_label
_atom_site_type_symbol
_atom_site_fract_x
_atom_site_fract_y
_atom_site_fract_z
_atom_site_U_iso_or_equiv
_atom_site_adp_type
_atom_site_occupancy
_atom_site_symmetry_multiplicity
_atom_site_calc_flag
_atom_site_refinement_flags
_atom_site_disorder_assembly
_atom_site_disorder_group
O1 O 0.31216(9) 0.4631(3) 0.89628(17) 0.0643(8) Uani 1 1 d . . .
H1 H 0.3306 0.4647 0.9405 0.096 Uiso 1 1 calc R . .
O2 O 0.35343(11) 0.6204(3) 0.86703(17) 0.0792(10) Uani 1 1 d . . .
O3 O 0.40414(9) 0.2015(3) 0.62887(18) 0.0602(8) Uani 1 1 d . . .
O4 O 0.36801(8) 0.0514(2) 0.54241(15) 0.0466(7) Uani 1 1 d . . .
O5 O 0.42990(8) 0.8847(2) 0.59584(17) 0.0535(8) Uani 1 1 d . . .
H5 H 0.4093 0.9347 0.5776 0.080 Uiso 1 1 calc R . .
O6 O 0.44110(8) 0.6762(3) 0.62844(17) 0.0546(8) Uani 1 1 d . . .
N1 N 0.45027(9) 0.4222(3) 0.70131(19) 0.0450(8) Uani 1 1 d . . .
H1A H 0.4419 0.4857 0.6628 0.054 Uiso 1 1 calc R . .
H1B H 0.4353 0.3479 0.6825 0.054 Uiso 1 1 calc R . .
C1 C 0.32264(14) 0.5482(4) 0.8459(2) 0.0437(10) Uani 1 1 d . . .
C2 C 0.29150(11) 0.5502(4) 0.7619(2) 0.0407(10) Uani 1 1 d . . .
H2A H 0.2762 0.6343 0.7543 0.049 Uiso 1 1 calc R . .
H2B H 0.2700 0.4807 0.7591 0.049 Uiso 1 1 calc R . .
C3 C 0.31342(11) 0.5308(3) 0.6913(2) 0.0330(9) Uani 1 1 d . . .
C4 C 0.31546(11) 0.4032(3) 0.6593(2) 0.0337(9) Uani 1 1 d . . .
C5 C 0.29896(12) 0.2846(4) 0.6975(2) 0.0454(10) Uani 1 1 d . . .
H5A H 0.3030 0.3008 0.7559 0.055 Uiso 1 1 calc R . .
H5B H 0.3163 0.2076 0.6916 0.055 Uiso 1 1 calc R . .
C6 C 0.25115(13) 0.2541(4) 0.6590(3) 0.0625(12) Uani 1 1 d . . .
H6A H 0.2333 0.3225 0.6735 0.094 Uiso 1 1 calc R . .
H6B H 0.2438 0.1703 0.6790 0.094 Uiso 1 1 calc R . .
H6C H 0.2461 0.2504 0.6001 0.094 Uiso 1 1 calc R . .
C7 C 0.33261(11) 0.3866(3) 0.5905(2) 0.0323(9) Uani 1 1 d . . .
C8 C 0.33118(12) 0.2510(3) 0.5508(2) 0.0389(10) Uani 1 1 d . . .
H8A H 0.3067 0.2028 0.5616 0.047 Uiso 1 1 calc R . .
H8B H 0.3252 0.2635 0.4917 0.047 Uiso 1 1 calc R . .
C9 C 0.37126(13) 0.1645(4) 0.5772(2) 0.0368(10) Uani 1 1 d . . .
C10 C 0.35009(11) 0.4937(3) 0.5577(2) 0.0318(9) Uani 1 1 d . . .
C11 C 0.36919(12) 0.4738(4) 0.4841(2) 0.0429(10) Uani 1 1 d . . .
H11A H 0.3808 0.3844 0.4860 0.051 Uiso 1 1 calc R . .
H11B H 0.3933 0.5350 0.4885 0.051 Uiso 1 1 calc R . .
C12 C 0.33627(13) 0.4947(4) 0.4009(2) 0.0564(12) Uani 1 1 d . . .
H12A H 0.3120 0.4357 0.3964 0.085 Uiso 1 1 calc R . .
H12B H 0.3501 0.4768 0.3572 0.085 Uiso 1 1 calc R . .
H12C H 0.3261 0.5848 0.3969 0.085 Uiso 1 1 calc R . .
C13 C 0.34914(11) 0.6201(3) 0.5917(2) 0.0320(9) Uani 1 1 d . . .
C14 C 0.36833(11) 0.7376(3) 0.5568(2) 0.0383(10) Uani 1 1 d . . .
H14A H 0.3651 0.7228 0.4984 0.046 Uiso 1 1 calc R . .
H14B H 0.3517 0.8163 0.5623 0.046 Uiso 1 1 calc R . .
C15 C 0.41552(13) 0.7630(4) 0.5972(2) 0.0389(10) Uani 1 1 d . . .
C16 C 0.33064(11) 0.6400(3) 0.6583(2) 0.0308(9) Uani 1 1 d . . .
C17 C 0.32877(12) 0.7777(3) 0.6929(2) 0.0434(10) Uani 1 1 d . . .
H17A H 0.3542 0.8272 0.6875 0.052 Uiso 1 1 calc R . .
H17B H 0.3302 0.7707 0.7512 0.052 Uiso 1 1 calc R . .
C18 C 0.28807(14) 0.8540(4) 0.6508(3) 0.0674(13) Uani 1 1 d . . .
H18A H 0.2881 0.8704 0.5944 0.101 Uiso 1 1 calc R . .
H18B H 0.2876 0.9370 0.6786 0.101 Uiso 1 1 calc R . .
H18C H 0.2627 0.8031 0.6526 0.101 Uiso 1 1 calc R . .
C19 C 0.43904(14) 0.4652(4) 0.7787(3) 0.0580(12) Uani 1 1 d . . .
H19A H 0.4082 0.4863 0.7655 0.070 Uiso 1 1 calc R . .
H19B H 0.4549 0.5461 0.7978 0.070 Uiso 1 1 calc R . .
C20 C 0.44861(14) 0.3663(4) 0.8481(3) 0.0595(12) Uani 1 1 d . . .
H20 H 0.4784 0.3333 0.8552 0.071 Uiso 1 1 calc R . .
C21 C 0.4180(2) 0.2512(6) 0.8308(3) 0.128(3) Uani 1 1 d . . .
H21A H 0.3885 0.2826 0.8206 0.192 Uiso 1 1 calc R . .
H21B H 0.4241 0.1926 0.8774 0.192 Uiso 1 1 calc R . .
H21C H 0.4217 0.2045 0.7832 0.192 Uiso 1 1 calc R . .
C22 C 0.4458(2) 0.4356(6) 0.9264(3) 0.117(2) Uani 1 1 d . . .
H22A H 0.4172 0.4730 0.9191 0.176 Uiso 1 1 calc R . .
H22B H 0.4673 0.5050 0.9389 0.176 Uiso 1 1 calc R . .
H22C H 0.4512 0.3728 0.9709 0.176 Uiso 1 1 calc R . .
C23 C 0.49806(13) 0.3961(4) 0.7134(3) 0.0653(13) Uani 1 1 d . A .
H23A H 0.5141 0.4720 0.7412 0.078 Uiso 1 1 calc R . .
H23B H 0.5060 0.3202 0.7497 0.078 Uiso 1 1 calc R . .
C24 C 0.51231(17) 0.3705(8) 0.6381(3) 0.128(3) Uani 1 1 d D . .
C25A C 0.4939(4) 0.4125(12) 0.5535(7) 0.092(3) Uiso 0.48 1 d PD A 1
C25B C 0.4908(3) 0.3056(11) 0.5744(7) 0.086(3) Uiso 0.52 1 d P A 2
C26 C 0.56165(17) 0.3502(7) 0.6614(4) 0.133(3) Uani 1 1 d . A .
H26A H 0.5715 0.3359 0.6124 0.199 Uiso 1 1 calc R . .
H26B H 0.5689 0.2743 0.6968 0.199 Uiso 1 1 calc R . .
H26C H 0.5757 0.4275 0.6895 0.199 Uiso 1 1 calc R . .
O1' O 0.18402(9) -0.0337(3) 0.57399(19) 0.0638(8) Uani 1 1 d . . .
H1' H 0.1662 -0.0263 0.6016 0.096 Uiso 1 1 calc R . .
O2' O 0.14619(11) 0.1303(3) 0.50707(19) 0.0784(10) Uani 1 1 d . . .
O3' O 0.09453(9) -0.3087(3) 0.22272(18) 0.0580(8) Uani 1 1 d . . .
O4' O 0.13054(8) -0.4584(2) 0.17003(15) 0.0451(7) Uani 1 1 d . . .
O5' O 0.07017(8) 0.3715(2) 0.16091(18) 0.0534(8) Uani 1 1 d . . .
H5' H 0.0908 0.4223 0.1647 0.080 Uiso 1 1 calc R . .
O6' O 0.05923(8) 0.1628(3) 0.18028(17) 0.0565(8) Uani 1 1 d . . .
N1' N 0.04829(9) 0.5843(3) 0.74857(18) 0.0433(8) Uani 1 1 d . . .
H1'1 H 0.0569 0.5228 0.7171 0.052 Uiso 1 1 calc R . .
H1'2 H 0.0630 0.6595 0.7451 0.052 Uiso 1 1 calc R . .
C1' C 0.17558(13) 0.0533(4) 0.5147(2) 0.0404(10) Uani 1 1 d . . .
C2' C 0.20678(11) 0.0501(4) 0.4605(2) 0.0380(10) Uani 1 1 d . . .
H2'1 H 0.2282 -0.0191 0.4802 0.046 Uiso 1 1 calc R . .
H2'2 H 0.2223 0.1340 0.4659 0.046 Uiso 1 1 calc R . .
C3' C 0.18544(11) 0.0256(3) 0.3697(2) 0.0312(9) Uani 1 1 d . . .
C4' C 0.18315(11) -0.1044(3) 0.3387(2) 0.0323(9) Uani 1 1 d . . .
C5' C 0.19717(11) -0.2209(3) 0.3965(2) 0.0418(10) Uani 1 1 d . . .
H5'1 H 0.1789 -0.2965 0.3748 0.050 Uiso 1 1 calc R . .
H5'2 H 0.1920 -0.1988 0.4495 0.050 Uiso 1 1 calc R . .
C6' C 0.24498(12) -0.2618(4) 0.4099(3) 0.0558(12) Uani 1 1 d . . .
H6'1 H 0.2499 -0.2925 0.3588 0.084 Uiso 1 1 calc R . .
H6'2 H 0.2516 -0.3317 0.4500 0.084 Uiso 1 1 calc R . .
H6'3 H 0.2635 -0.1869 0.4293 0.084 Uiso 1 1 calc R . .
C7' C 0.16705(11) -0.1258(3) 0.2543(2) 0.0324(9) Uani 1 1 d . . .
C8' C 0.16836(12) -0.2628(3) 0.2187(2) 0.0405(10) Uani 1 1 d . . .
H8'1 H 0.1917 -0.3117 0.2555 0.049 Uiso 1 1 calc R . .
H8'2 H 0.1761 -0.2535 0.1667 0.049 Uiso 1 1 calc R . .
C9' C 0.12728(13) -0.3466(4) 0.2037(2) 0.0361(9) Uani 1 1 d . . .
C10' C 0.15042(11) -0.0196(3) 0.2015(2) 0.0327(9) Uani 1 1 d . . .
C11' C 0.13263(12) -0.0438(4) 0.1096(2) 0.0459(10) Uani 1 1 d . . .
H11C H 0.1086 0.0167 0.0886 0.055 Uiso 1 1 calc R . .
H11D H 0.1211 -0.1334 0.1014 0.055 Uiso 1 1 calc R . .
C12' C 0.16626(15) -0.0262(4) 0.0596(3) 0.0664(13) Uani 1 1 d . . .
H12D H 0.1757 0.0645 0.0627 0.100 Uiso 1 1 calc R . .
H12E H 0.1534 -0.0493 0.0031 0.100 Uiso 1 1 calc R . .
H12F H 0.1909 -0.0828 0.0815 0.100 Uiso 1 1 calc R . .
C13' C 0.15092(11) 0.1085(3) 0.2338(2) 0.0315(9) Uani 1 1 d . . .
C14' C 0.13190(11) 0.2241(3) 0.1783(2) 0.0367(9) Uani 1 1 d . . .
H14C H 0.1486 0.3034 0.1984 0.044 Uiso 1 1 calc R . .
H14D H 0.1349 0.2064 0.1232 0.044 Uiso 1 1 calc R . .
C15' C 0.08470(13) 0.2495(4) 0.1741(2) 0.0380(10) Uani 1 1 d . . .
C16' C 0.16908(10) 0.1322(3) 0.3178(2) 0.0288(9) Uani 1 1 d . . .
C17' C 0.17111(12) 0.2713(3) 0.3522(2) 0.0420(10) Uani 1 1 d . . .
H17C H 0.1684 0.2668 0.4085 0.050 Uiso 1 1 calc R . .
H17D H 0.1464 0.3215 0.3203 0.050 Uiso 1 1 calc R . .
C18' C 0.21283(14) 0.3449(4) 0.3516(3) 0.0681(13) Uani 1 1 d . . .
H18D H 0.2375 0.2908 0.3770 0.102 Uiso 1 1 calc R . .
H18E H 0.2140 0.4264 0.3817 0.102 Uiso 1 1 calc R . .
H18F H 0.2133 0.3639 0.2958 0.102 Uiso 1 1 calc R . .
C19' C 0.05984(14) 0.5382(4) 0.8354(3) 0.0555(12) Uani 1 1 d . . .
H19C H 0.0909 0.5201 0.8517 0.067 Uiso 1 1 calc R . .
H19D H 0.0448 0.4552 0.8382 0.067 Uiso 1 1 calc R . .
C20' C 0.04908(14) 0.6331(4) 0.8971(2) 0.0547(11) Uani 1 1 d . . .
H20' H 0.0185 0.6604 0.8774 0.066 Uiso 1 1 calc R . .
C21' C 0.0549(2) 0.5615(6) 0.9790(3) 0.118(2) Uani 1 1 d . . .
H21D H 0.0837 0.5242 0.9954 0.177 Uiso 1 1 calc R . .
H21E H 0.0337 0.4918 0.9732 0.177 Uiso 1 1 calc R . .
H21F H 0.0510 0.6232 1.0202 0.177 Uiso 1 1 calc R . .
C22' C 0.0772(2) 0.7534(6) 0.9082(4) 0.124(2) Uani 1 1 d . . .
H22D H 0.1073 0.7275 0.9250 0.186 Uiso 1 1 calc R . .
H22E H 0.0704 0.8093 0.9496 0.186 Uiso 1 1 calc R . .
H22F H 0.0719 0.8010 0.8570 0.186 Uiso 1 1 calc R . .
C23' C 0.00066(13) 0.6095(4) 0.7153(3) 0.0626(13) Uani 1 1 d . B .
H23C H -0.0152 0.5341 0.7289 0.075 Uiso 1 1 calc R . .
H23D H -0.0072 0.6863 0.7432 0.075 Uiso 1 1 calc R . .
C24' C -0.01404(17) 0.6324(8) 0.6259(3) 0.129(3) Uani 1 1 d D . .
C25' C 0.0057(4) 0.5951(12) 0.5595(7) 0.091(3) Uiso 0.48 1 d PD B 1
C27' C 0.0077(3) 0.6996(11) 0.5821(7) 0.086(3) Uiso 0.52 1 d P B 2
C26' C -0.06336(16) 0.6500(7) 0.6027(3) 0.122(2) Uani 1 1 d . B .
H26D H -0.0708 0.7277 0.6292 0.183 Uiso 1 1 calc R . .
H26E H -0.0768 0.5736 0.6201 0.183 Uiso 1 1 calc R . .
H26F H -0.0736 0.6596 0.5440 0.183 Uiso 1 1 calc R . .

loop_
_atom_site_aniso_label
_atom_site_aniso_U_11
_atom_site_aniso_U_22
_atom_site_aniso_U_33
_atom_site_aniso_U_23
_atom_site_aniso_U_13
_atom_site_aniso_U_12
O1 0.069(2) 0.0653(19) 0.0494(19) 0.0192(17) -0.0022(15) -0.0127(16)
O2 0.084(2) 0.097(3) 0.0467(19) 0.0120(17) -0.0020(17) -0.040(2)
O3 0.0505(19) 0.0459(17) 0.070(2) -0.0162(15) -0.0102(17) 0.0031(14)
O4 0.0571(18) 0.0281(16) 0.0491(17) -0.0081(13) 0.0032(13) 0.0066(12)
O5 0.0428(17) 0.0367(17) 0.074(2) 0.0102(14) 0.0015(15) -0.0012(13)
O6 0.0416(17) 0.0379(16) 0.077(2) 0.0135(15) 0.0020(15) 0.0051(14)
N1 0.043(2) 0.0368(18) 0.049(2) 0.0078(16) 0.0004(16) 0.0028(15)
C1 0.049(3) 0.046(3) 0.039(3) -0.002(2) 0.016(2) -0.003(2)
C2 0.039(2) 0.047(2) 0.035(2) -0.0038(18) 0.008(2) 0.0046(18)
C3 0.030(2) 0.037(2) 0.029(2) -0.0017(19) 0.0027(18) 0.0048(18)
C4 0.032(2) 0.033(2) 0.034(2) 0.0004(18) 0.0054(18) -0.0006(17)
C5 0.047(3) 0.041(2) 0.050(3) 0.000(2) 0.016(2) -0.0043(19)
C6 0.053(3) 0.065(3) 0.073(3) -0.010(2) 0.022(2) -0.018(2)
C7 0.029(2) 0.031(2) 0.035(2) -0.0063(18) 0.0034(18) 0.0007(17)
C8 0.042(2) 0.032(2) 0.042(2) -0.0088(18) 0.0101(19) 0.0003(18)
C9 0.045(3) 0.029(2) 0.038(2) 0.001(2) 0.013(2) 0.002(2)
C10 0.027(2) 0.034(2) 0.033(2) -0.0010(18) 0.0044(18) 0.0040(17)
C11 0.041(2) 0.047(2) 0.043(3) -0.0001(19) 0.013(2) 0.0039(19)
C12 0.061(3) 0.069(3) 0.041(3) 0.000(2) 0.015(2) 0.005(2)
C13 0.029(2) 0.031(2) 0.033(2) 0.0054(18) 0.0004(18) 0.0023(17)
C14 0.041(3) 0.033(2) 0.038(2) 0.0045(18) 0.0052(19) 0.0021(18)
C15 0.041(3) 0.031(3) 0.044(2) 0.0046(19) 0.011(2) 0.002(2)
C16 0.028(2) 0.032(2) 0.028(2) -0.0016(18) -0.0014(18) 0.0032(17)
C17 0.052(3) 0.033(2) 0.043(2) -0.0043(19) 0.008(2) 0.0059(19)
C18 0.072(3) 0.049(3) 0.078(3) 0.000(2) 0.012(3) 0.025(2)
C19 0.061(3) 0.054(3) 0.057(3) -0.008(2) 0.010(2) 0.006(2)
C20 0.052(3) 0.074(3) 0.051(3) 0.008(3) 0.010(2) 0.010(2)
C21 0.183(7) 0.102(5) 0.083(4) 0.024(3) 0.004(4) -0.062(5)
C22 0.140(6) 0.149(6) 0.064(4) -0.004(4) 0.027(4) 0.018(5)
C23 0.044(3) 0.066(3) 0.077(3) 0.008(2) -0.001(3) 0.007(2)
C24 0.050(3) 0.280(9) 0.061(4) 0.059(5) 0.028(3) 0.045(4)
C26 0.061(4) 0.221(8) 0.126(5) 0.074(5) 0.042(4) 0.032(4)
O1' 0.066(2) 0.0654(19) 0.071(2) 0.0303(18) 0.0360(16) 0.0197(16)
O2' 0.086(2) 0.092(2) 0.070(2) 0.0325(18) 0.0458(19) 0.046(2)
O3' 0.0491(19) 0.0432(17) 0.092(2) -0.0173(15) 0.0360(17) -0.0017(14)
O4' 0.0520(17) 0.0290(16) 0.0588(17) -0.0114(13) 0.0223(13) -0.0068(12)
O5' 0.0402(17) 0.0361(17) 0.085(2) 0.0095(15) 0.0190(16) -0.0019(13)
O6' 0.0443(17) 0.0382(16) 0.086(2) 0.0161(14) 0.0146(15) -0.0082(14)
N1' 0.041(2) 0.0374(18) 0.055(2) -0.0050(16) 0.0179(16) 0.0050(15)
C1' 0.043(3) 0.040(2) 0.036(3) 0.002(2) 0.006(2) 0.004(2)
C2' 0.035(2) 0.044(2) 0.036(2) -0.0015(18) 0.0098(19) -0.0012(18)
C3' 0.028(2) 0.033(2) 0.032(2) -0.0020(19) 0.0082(17) -0.0016(17)
C4' 0.030(2) 0.031(2) 0.037(2) 0.0037(19) 0.0104(18) 0.0000(16)
C5' 0.042(3) 0.038(2) 0.046(2) 0.0039(19) 0.0116(19) -0.0001(19)
C6' 0.050(3) 0.053(3) 0.063(3) 0.012(2) 0.012(2) 0.012(2)
C7' 0.028(2) 0.029(2) 0.041(3) -0.0047(19) 0.0105(18) -0.0018(17)
C8' 0.044(3) 0.033(2) 0.045(2) -0.0070(18) 0.0127(19) -0.0019(19)
C9' 0.048(3) 0.026(2) 0.035(2) 0.0023(18) 0.012(2) 0.000(2)
C10' 0.030(2) 0.034(2) 0.035(2) -0.0038(19) 0.0090(18) -0.0047(17)
C11' 0.053(3) 0.045(2) 0.037(2) -0.0066(19) 0.005(2) -0.008(2)
C12' 0.080(3) 0.075(3) 0.049(3) -0.010(2) 0.027(3) -0.011(3)
C13' 0.030(2) 0.030(2) 0.036(2) 0.0030(19) 0.0116(18) -0.0022(16)
C14' 0.037(2) 0.034(2) 0.041(2) 0.0037(18) 0.0133(18) -0.0036(18)
C15' 0.042(3) 0.027(2) 0.043(2) 0.0077(18) 0.0093(19) -0.005(2)
C16' 0.027(2) 0.028(2) 0.034(2) -0.0055(19) 0.0104(18) -0.0045(16)
C17' 0.049(3) 0.036(2) 0.043(2) -0.0046(18) 0.0135(19) -0.0038(19)
C18' 0.080(3) 0.052(3) 0.075(3) -0.017(2) 0.025(3) -0.028(3)
C19' 0.057(3) 0.051(3) 0.060(3) 0.010(2) 0.019(2) 0.008(2)
C20' 0.050(3) 0.062(3) 0.052(3) -0.003(2) 0.013(2) 0.008(2)
C21' 0.147(6) 0.146(6) 0.069(4) 0.020(4) 0.043(4) 0.033(5)
C22' 0.175(7) 0.102(5) 0.119(5) -0.063(4) 0.083(5) -0.058(4)
C23' 0.038(3) 0.071(3) 0.080(4) -0.006(2) 0.017(2) 0.006(2)
C24' 0.055(4) 0.280(9) 0.044(3) -0.025(4) -0.002(3) 0.054(5)
C26' 0.056(4) 0.196(7) 0.095(4) -0.040(4) -0.015(3) 0.039(4)

loop_
_atom_type_symbol
_atom_type_description
_atom_type_scat_dispersion_real
_atom_type_scat_dispersion_imag
_atom_type_scat_source
C C 0.0033 0.0016 'International Tables Vol C Tables 4.2.6.8 and 6.1.1.4'
H H 0.0000 0.0000 'International Tables Vol C Tables 4.2.6.8 and 6.1.1.4'
N N 0.0061 0.0033 'International Tables Vol C Tables 4.2.6.8 and 6.1.1.4'
O O 0.0106 0.0060 'International Tables Vol C Tables 4.2.6.8 and 6.1.1.4'

loop_
_geom_angle_atom_site_label_1
_geom_angle_atom_site_label_2
_geom_angle_atom_site_label_3
_geom_angle
_geom_angle_site_symmetry_1
C19 N1 C23 112.8(3) .
O2 C1 O1 122.0(4) .
O2 C1 C2 124.2(4) .
O1 C1 C2 113.7(4) .
C1 C2 C3 113.9(3) .
C4 C3 C16 120.6(3) .
C4 C3 C2 119.2(3) .
C16 C3 C2 120.2(3) .
C3 C4 C7 119.3(3) .
C3 C4 C5 120.6(3) .
C7 C4 C5 120.1(3) .
C4 C5 C6 113.2(3) .
C10 C7 C4 120.5(3) .
C10 C7 C8 119.9(3) .
C4 C7 C8 119.5(3) .
C9 C8 C7 117.6(3) .
O3 C9 O4 123.4(3) 1
O3 C9 O4 123.4(3) .
O3 C9 C8 121.9(3) 1
O3 C9 C8 121.9(3) .
O4 C9 C8 114.7(3) .
C7 C10 C13 119.7(3) .
C7 C10 C11 119.9(3) .
C13 C10 C11 120.4(3) .
C10 C11 C12 113.8(3) .
C10 C13 C16 120.8(3) .
C10 C13 C14 120.1(3) .
C16 C13 C14 119.1(3) .
C15 C14 C13 114.2(3) .
O6 C15 O5 119.0(3) 1
O6 C15 O5 119.0(3) .
O6 C15 C14 123.4(3) 1
O6 C15 C14 123.4(3) .
O5 C15 C14 117.6(3) .
C13 C16 C3 119.0(3) .
C13 C16 C17 120.1(3) .
C3 C16 C17 120.8(3) .
C16 C17 C18 113.5(3) .
N1 C19 C20 115.8(3) .
C21 C20 C19 111.7(4) .
C21 C20 C22 110.5(5) .
C19 C20 C22 108.8(4) .
C24 C23 N1 115.7(4) .
C25B C24 C25A 48.9(6) .
C25B C24 C23 126.1(7) .
C25A C24 C23 130.8(6) .
C25B C24 C26 115.8(7) .
C25A C24 C26 114.9(6) .
C23 C24 C26 108.7(5) .
C19' N1' C23' 113.3(3) .
O2' C1' O1' 121.6(4) .
O2' C1' C2' 124.3(4) .
O1' C1' C2' 114.1(4) .
C1' C2' C3' 114.5(3) .
C16' C3' C4' 120.7(3) .
C16' C3' C2' 120.0(3) .
C4' C3' C2' 119.3(3) .
C7' C4' C3' 119.4(3) .
C7' C4' C5' 120.1(3) .
C3' C4' C5' 120.4(3) .
C4' C5' C6' 114.9(3) .
C4' C7' C10' 120.3(3) .
C4' C7' C8' 120.2(3) .
C10' C7' C8' 119.5(3) .
C7' C8' C9' 117.8(3) .
O3' C9' O4' 124.1(3) .
O3' C9' C8' 122.1(3) .
O4' C9' C8' 113.8(3) .
C13' C10' C7' 119.6(3) .
C13' C10' C11' 120.4(3) .
C7' C10' C11' 120.0(3) .
C10' C11' C12' 114.1(3) .
C10' C13' C16' 120.6(3) .
C10' C13' C14' 120.5(3) .
C16' C13' C14' 118.9(3) .
C15' C14' C13' 113.4(3) .
O6' C15' O5' 118.6(3) .
O6' C15' C14' 123.3(3) .
O5' C15' C14' 118.1(3) .
C3' C16' C13' 119.3(3) .
C3' C16' C17' 120.1(3) .
C13' C16' C17' 120.6(3) .
C16' C17' C18' 113.8(3) .
N1' C19' C20' 115.6(3) .
C22' C20' C19' 111.8(4) .
C22' C20' C21' 110.0(4) .
C19' C20' C21' 108.7(4) .
C24' C23' N1' 116.0(4) .
C27' C24' C25' 47.1(6) .
C27' C24' C23' 125.1(7) .
C25' C24' C23' 130.7(6) .
C27' C24' C26' 116.4(7) .
C25' C24' C26' 116.4(6) .
C23' C24' C26' 108.6(5) .

loop_
_geom_bond_atom_site_label_1
_geom_bond_atom_site_label_2
_geom_bond_distance
_geom_bond_site_symmetry_2
O1 C1 1.305(4) .
O2 C1 1.196(4) .
O3 O3 0.000(8) 1
O3 C9 1.232(4) .
O4 C9 1.273(4) .
O5 C15 1.311(4) .
O6 C15 1.218(4) .
N1 C19 1.493(5) .
N1 C23 1.498(5) .
C1 C2 1.501(5) .
C2 C3 1.528(5) .
C3 C4 1.402(5) .
C3 C16 1.403(5) .
C4 C7 1.405(5) .
C4 C5 1.510(5) .
C5 C6 1.519(5) .
C7 C10 1.389(5) .
C7 C8 1.515(5) .
C8 C9 1.511(5) .
C9 O3 1.232(4) 1
C10 C13 1.399(5) .
C10 C11 1.519(5) .
C11 C12 1.531(5) .
C13 C16 1.401(5) .
C13 C14 1.516(5) .
C14 C15 1.498(5) .
C15 O6 1.218(4) 1
C16 C17 1.511(5) .
C17 C18 1.513(5) .
C19 C20 1.504(6) .
C20 C21 1.493(6) .
C20 C22 1.509(6) .
C23 C24 1.468(7) .
C24 C25B 1.289(11) .
C24 C25A 1.454(11) .
C24 C26 1.525(7) .
O1' C1' 1.302(4) .
O2' C1' 1.193(4) .
O3' C9' 1.221(4) .
O4' C9' 1.276(4) .
O5' C15' 1.312(4) .
O6' C15' 1.212(4) .
N1' C19' 1.484(5) .
N1' C23' 1.491(5) .
C1' C2' 1.502(5) .
C2' C3' 1.522(5) .
C3' C16' 1.397(5) .
C3' C4' 1.405(5) .
C4' C7' 1.395(5) .
C4' C5' 1.516(5) .
C5' C6' 1.530(5) .
C7' C10' 1.404(5) .
C7' C8' 1.509(5) .
C8' C9' 1.518(5) .
C10' C13' 1.399(5) .
C10' C11' 1.521(5) .
C11' C12' 1.523(5) .
C13' C16' 1.401(5) .
C13' C14' 1.517(5) .
C14' C15' 1.500(5) .
C16' C17' 1.512(5) .
C17' C18' 1.517(5) .
C19' C20' 1.509(5) .
C20' C22' 1.487(6) .
C20' C21' 1.522(6) .
C23' C24' 1.470(6) .
C24' C27' 1.314(12) .
C24' C25' 1.459(11) .
C24' C26' 1.521(7) .

loop_
_geom_hbond_atom_site_label_D
_geom_hbond_atom_site_label_H
_geom_hbond_atom_site_label_A
_geom_hbond_distance_DH
_geom_hbond_distance_HA
_geom_hbond_distance_DA
_geom_hbond_angle_DHA
_geom_hbond_site_symmetry_A
N1' H1'2 O3' 0.90 1.89 2.788(4) 171.7 4_566
N1' H1'1 O6' 0.90 1.98 2.800(4) 151.2 4_566
O5' H5' O4' 0.82 1.73 2.543(3) 174.3 1_565
O1' H1' O4' 0.82 1.81 2.617(4) 168.9 4_556
N1 H1B O3 0.90 1.87 2.768(4) 172.2 1
N1 H1A O6 0.90 2.00 2.820(4) 150.2 1
O5 H5 O4 0.82 1.75 2.564(3) 175.4 1_565
O1 H1 O4 0.82 1.82 2.638(4) 172.3 4_566
